data_2018083
loop_
_publ_author_name
'Gerhardt, Valeska'
'Tutughamiarso, Maya'
'Bolte, Michael'

_publ_section_title
;
 Pseudopolymorphs of 2,6-diaminopyrimidin-4-one and
 2-amino-6-methylpyrimidin-4-one: one or two tautomers present in the
 same crystal
;
_journal_coeditor_code SK3407
_journal_issue 5
_journal_name_full 'Acta Crystallographica Section C'
_journal_page_first o179
_journal_page_last o187
_journal_paper_doi 10.1107/S0108270111013072
_journal_volume 67
_journal_year 2011
_chemical_formula_iupac 'C5 H7 N3 O , C5 H7 N3 O , C4 H9 N O'
_chemical_formula_moiety '2(C5 H7 N3 O), C4 H9 N O'
_chemical_formula_sum 'C14 H23 N7 O3'
_chemical_formula_weight 337.39
_chemical_name_systematic
;
2-amino-6-methylpyrimidin-4(3<i>H</i>)-one--2-amino-6-methylpyrimidin-\
4(1<i>H</i>)-one--dimethylacetamide (1/1/1)
;
_space_group_IT_number 2
_symmetry_cell_setting triclinic
_symmetry_space_group_name_Hall '-P 1'
_symmetry_space_group_name_H-M 'P -1'
_atom_sites_solution_hydrogens geom
_atom_sites_solution_primary direct
_atom_sites_solution_secondary difmap
_audit_creation_method SHELXL97
_cell_angle_alpha 108.780(13)
_cell_angle_beta 95.194(13)
_cell_angle_gamma 99.959(13)
_cell_formula_units_Z 2
_cell_length_a 7.8763(13)
_cell_length_b 9.6078(17)
_cell_length_c 12.3115(19)
_cell_measurement_reflns_used 2325
_cell_measurement_temperature 173(2)
_cell_measurement_theta_max 25.91
_cell_measurement_theta_min 3.4
_cell_volume 858.0(3)
_computing_cell_refinement 'X-AREA (Stoe & Cie, 2001)'
_computing_data_collection 'X-AREA (Stoe & Cie, 2001)'
_computing_data_reduction 'X-AREA (Stoe & Cie, 2001)'
_computing_molecular_graphics
;
Mercury (Version 2.2; Macrae <i>et al.</i>, 2008) and XP (Sheldrick,
2008)
;
_computing_publication_material 'publCIF (Westrip, 2010)'
_computing_structure_refinement 'SHELXL97 (Sheldrick, 2008)'
_computing_structure_solution 'SHELXS97 (Sheldrick, 2008)'
_diffrn_ambient_temperature 173(2)
_diffrn_measured_fraction_theta_full 0.996
_diffrn_measured_fraction_theta_max 0.985
_diffrn_measurement_device_type 'Stoe IPDS II two-circle'
_diffrn_measurement_method \w
_diffrn_radiation_monochromator graphite
_diffrn_radiation_source 'fine-focus sealed tube'
_diffrn_radiation_type MoK\a
_diffrn_radiation_wavelength 0.71073
_diffrn_reflns_av_R_equivalents 0.1314
_diffrn_reflns_av_sigmaI/netI 0.1558
_diffrn_reflns_limit_h_max 9
_diffrn_reflns_limit_h_min -9
_diffrn_reflns_limit_k_max 11
_diffrn_reflns_limit_k_min -11
_diffrn_reflns_limit_l_max 14
_diffrn_reflns_limit_l_min -14
_diffrn_reflns_number 7199
_diffrn_reflns_theta_full 25.00
_diffrn_reflns_theta_max 25.64
_diffrn_reflns_theta_min 3.40
_diffrn_standards_number 0
_exptl_absorpt_coefficient_mu 0.096
_exptl_absorpt_correction_type none
_exptl_crystal_colour colourless
_exptl_crystal_density_diffrn 1.306
_exptl_crystal_density_method 'not measured'
_exptl_crystal_description block
_exptl_crystal_F_000 360
_exptl_crystal_size_max 0.40
_exptl_crystal_size_mid 0.25
_exptl_crystal_size_min 0.10
_refine_diff_density_max 0.452
_refine_diff_density_min -0.466
_refine_ls_extinction_coef 0.018(6)
_refine_ls_extinction_expression Fc^*^=kFc[1+0.001xFc^2^\l^3^/sin(2\q)]^-1/4^
_refine_ls_extinction_method 'SHELXL97 (Sheldrick, 2008)'
_refine_ls_goodness_of_fit_ref 0.819
_refine_ls_hydrogen_treatment constr
_refine_ls_matrix_type full
_refine_ls_number_parameters 223
_refine_ls_number_reflns 3208
_refine_ls_number_restraints 0
_refine_ls_restrained_S_all 0.819
_refine_ls_R_factor_all 0.1331
_refine_ls_R_factor_gt 0.0678
_refine_ls_shift/su_max 0.000
_refine_ls_shift/su_mean 0.000
_refine_ls_structure_factor_coef Fsqd
_refine_ls_weighting_details 'calc w=1/[\s^2^(Fo^2^)+(0.1094P)^2^] where P=(Fo^2^+2Fc^2^)/3'
_refine_ls_weighting_scheme calc
_refine_ls_wR_factor_gt 0.1797
_refine_ls_wR_factor_ref 0.2043
_reflns_number_gt 1427
_reflns_number_total 3208
_reflns_threshold_expression I>2\s(I)
_cod_data_source_file sk3407.cif
_cod_data_source_block IIa
_cod_original_cell_volume 858.0(2)
_cod_database_code 2018083
_cod_database_fobs_code 2018083

loop_
_symmetry_equiv_pos_as_xyz
'x, y, z'
'-x, -y, -z'

loop_
_atom_site_type_symbol
_atom_site_label
_atom_site_fract_x
_atom_site_fract_y
_atom_site_fract_z
_atom_site_U_iso_or_equiv
_atom_site_adp_type
_atom_site_calc_flag
_atom_site_refinement_flags
_atom_site_occupancy
_atom_site_disorder_assembly
_atom_site_disorder_group
N N1A 0.1822(4) 0.6323(4) 0.4673(3) 0.0313(8) Uani d . 1 . .
H H1A 0.1566 0.6699 0.5375 0.038 Uiso calc R 1 . .
C C2A 0.2487(5) 0.5060(4) 0.4397(3) 0.0297(9) Uani d . 1 . .
N N21A 0.2741(4) 0.4471(4) 0.5222(3) 0.0398(9) Uani d . 1 . .
H H21A 0.3160 0.3649 0.5073 0.048 Uiso calc R 1 . .
H H21B 0.2491 0.4903 0.5918 0.048 Uiso calc R 1 . .
N N3A 0.2863(4) 0.4411(4) 0.3346(3) 0.0295(8) Uani d . 1 . .
C C4A 0.2594(5) 0.5053(4) 0.2508(3) 0.0264(8) Uani d . 1 . .
O O41A 0.2933(4) 0.4439(3) 0.1509(2) 0.0359(7) Uani d . 1 . .
C C5A 0.1922(5) 0.6414(5) 0.2810(3) 0.0350(10) Uani d . 1 . .
H H5A 0.1748 0.6880 0.2248 0.042 Uiso calc R 1 . .
C C6A 0.1541(5) 0.7026(4) 0.3887(3) 0.0317(9) Uani d . 1 . .
C C61A 0.0839(6) 0.8407(5) 0.4293(4) 0.0438(11) Uani d . 1 . .
H H61A 0.1733 0.9216 0.4860 0.066 Uiso calc R 1 . .
H H61B -0.0189 0.8208 0.4658 0.066 Uiso calc R 1 . .
H H61C 0.0507 0.8710 0.3630 0.066 Uiso calc R 1 . .
N N1B 0.5073(4) -0.0211(3) 0.1427(2) 0.0274(7) Uani d . 1 . .
C C2B 0.4440(4) 0.1017(4) 0.1717(3) 0.0241(8) Uani d . 1 . .
N N21B 0.4036(4) 0.1620(4) 0.0915(2) 0.0308(8) Uani d . 1 . .
H H21C 0.4194 0.1196 0.0194 0.037 Uiso calc R 1 . .
H H21D 0.3613 0.2441 0.1108 0.037 Uiso calc R 1 . .
N N3B 0.4118(4) 0.1701(4) 0.2808(2) 0.0254(7) Uani d . 1 . .
H H3B 0.3701 0.2524 0.2947 0.030 Uiso calc R 1 . .
C C4B 0.4413(5) 0.1168(5) 0.3705(3) 0.0306(9) Uani d . 1 . .
O O41B 0.4064(4) 0.1843(3) 0.4680(2) 0.0408(8) Uani d . 1 . .
C C5B 0.5096(5) -0.0174(4) 0.3406(3) 0.0303(9) Uani d . 1 . .
H H5B 0.5334 -0.0625 0.3970 0.036 Uiso calc R 1 . .
C C6B 0.5399(5) -0.0791(4) 0.2293(3) 0.0282(9) Uani d . 1 . .
C C61B 0.6104(6) -0.2198(5) 0.1948(3) 0.0381(10) Uani d . 1 . .
H H61D 0.5181 -0.3044 0.1449 0.057 Uiso calc R 1 . .
H H61E 0.6512 -0.2403 0.2646 0.057 Uiso calc R 1 . .
H H61F 0.7079 -0.2065 0.1524 0.057 Uiso calc R 1 . .
C C1X 0.0469(6) 0.8732(5) 0.8135(4) 0.0471(12) Uani d . 1 . .
H H1X1 0.0320 0.8923 0.7401 0.071 Uiso calc R 1 . .
H H1X2 0.1235 0.9611 0.8731 0.071 Uiso calc R 1 . .
H H1X3 -0.0672 0.8541 0.8382 0.071 Uiso calc R 1 . .
C C2X 0.1269(5) 0.7381(5) 0.7971(3) 0.0367(10) Uani d . 1 . .
O O2X 0.1735(4) 0.6728(4) 0.7028(2) 0.0436(8) Uani d . 1 . .
N N3X 0.1524(5) 0.6883(4) 0.8854(3) 0.0418(9) Uani d . 1 . .
C C4X 0.2320(7) 0.5590(6) 0.8719(5) 0.0606(15) Uani d . 1 . .
H H4X1 0.1507 0.4677 0.8198 0.091 Uiso calc R 1 . .
H H4X2 0.2593 0.5489 0.9479 0.091 Uiso calc R 1 . .
H H4X3 0.3397 0.5734 0.8389 0.091 Uiso calc R 1 . .
C C5X 0.0938(7) 0.7573(7) 0.9971(4) 0.0661(17) Uani d . 1 . .
H H5X1 0.0295 0.8337 0.9909 0.099 Uiso calc R 1 . .
H H5X2 0.1956 0.8045 1.0583 0.099 Uiso calc R 1 . .
H H5X3 0.0176 0.6795 1.0164 0.099 Uiso calc R 1 . .

loop_
_atom_site_aniso_label
_atom_site_aniso_U_11
_atom_site_aniso_U_22
_atom_site_aniso_U_33
_atom_site_aniso_U_12
_atom_site_aniso_U_13
_atom_site_aniso_U_23
N1A 0.0372(18) 0.0277(18) 0.0274(17) 0.0105(15) 0.0101(13) 0.0040(14)
C2A 0.031(2) 0.027(2) 0.029(2) 0.0074(17) 0.0035(15) 0.0065(16)
N21A 0.052(2) 0.046(2) 0.0283(17) 0.0251(18) 0.0163(15) 0.0130(16)
N3A 0.0329(18) 0.0283(18) 0.0286(16) 0.0097(14) 0.0104(13) 0.0085(14)
C4A 0.0276(19) 0.024(2) 0.0287(19) 0.0080(16) 0.0048(15) 0.0090(16)
O41A 0.0500(17) 0.0338(16) 0.0282(14) 0.0157(14) 0.0112(12) 0.0116(12)
C5A 0.035(2) 0.034(2) 0.039(2) 0.0115(19) 0.0043(17) 0.0137(19)
C6A 0.029(2) 0.024(2) 0.037(2) 0.0049(17) 0.0028(16) 0.0039(17)
C61A 0.054(3) 0.030(2) 0.048(2) 0.016(2) 0.012(2) 0.0084(19)
N1B 0.0366(18) 0.0255(17) 0.0229(15) 0.0111(15) 0.0067(12) 0.0093(13)
C2B 0.0245(19) 0.028(2) 0.0184(17) 0.0063(17) 0.0054(14) 0.0050(16)
N21B 0.0427(19) 0.0327(19) 0.0245(16) 0.0207(15) 0.0118(13) 0.0117(14)
N3B 0.0317(17) 0.0254(17) 0.0233(15) 0.0121(14) 0.0080(12) 0.0100(13)
C4B 0.039(2) 0.031(2) 0.0233(19) 0.0091(18) 0.0061(15) 0.0109(16)
O41B 0.068(2) 0.0397(17) 0.0234(13) 0.0267(15) 0.0155(12) 0.0122(12)
C5B 0.041(2) 0.030(2) 0.0268(19) 0.0142(18) 0.0080(16) 0.0150(17)
C6B 0.0297(19) 0.024(2) 0.0323(19) 0.0080(16) 0.0048(15) 0.0100(16)
C61B 0.048(2) 0.036(2) 0.038(2) 0.019(2) 0.0131(18) 0.0168(19)
C1X 0.040(2) 0.034(2) 0.061(3) 0.011(2) 0.012(2) 0.005(2)
C2X 0.030(2) 0.039(3) 0.038(2) 0.0034(19) 0.0078(17) 0.0108(19)
O2X 0.0459(17) 0.0487(19) 0.0328(15) 0.0125(14) 0.0173(12) 0.0053(13)
N3X 0.041(2) 0.046(2) 0.0386(19) 0.0078(18) 0.0066(15) 0.0158(17)
C4X 0.055(3) 0.057(3) 0.071(3) 0.002(3) -0.010(3) 0.034(3)
C5X 0.061(3) 0.093(5) 0.032(2) -0.007(3) 0.007(2) 0.016(3)

loop_
_atom_type_symbol
_atom_type_description
_atom_type_scat_dispersion_real
_atom_type_scat_dispersion_imag
_atom_type_scat_source
C C 0.0033 0.0016 'International Tables Vol C Tables 4.2.6.8 and 6.1.1.4'
H H 0.0000 0.0000 'International Tables Vol C Tables 4.2.6.8 and 6.1.1.4'
N N 0.0061 0.0033 'International Tables Vol C Tables 4.2.6.8 and 6.1.1.4'
O O 0.0106 0.0060 'International Tables Vol C Tables 4.2.6.8 and 6.1.1.4'

loop_
_geom_angle_atom_site_label_1
_geom_angle_atom_site_label_2
_geom_angle_atom_site_label_3
_geom_angle_site_symmetry_1
_geom_angle_site_symmetry_3
_geom_angle
_geom_angle_publ_flag
C2A N1A C6A . . 121.7(3) ?
C2A N1A H1A . . 119.1 ?
C6A N1A H1A . . 119.1 ?
N3A C2A N21A . . 120.2(4) ?
N3A C2A N1A . . 122.4(4) ?
N21A C2A N1A . . 117.4(3) ?
C2A N21A H21A . . 120.0 ?
C2A N21A H21B . . 120.0 ?
H21A N21A H21B . . 120.0 ?
C2A N3A C4A . . 118.9(3) ?
O41A C4A N3A . . 119.3(3) ?
O41A C4A C5A . . 122.1(4) ?
N3A C4A C5A . . 118.7(3) ?
C6A C5A C4A . . 120.4(4) ?
C6A C5A H5A . . 119.8 ?
C4A C5A H5A . . 119.8 ?
C5A C6A N1A . . 117.9(4) ?
C5A C6A C61A . . 125.2(4) ?
N1A C6A C61A . . 116.9(3) ?
C6A C61A H61A . . 109.5 ?
C6A C61A H61B . . 109.5 ?
H61A C61A H61B . . 109.5 ?
C6A C61A H61C . . 109.5 ?
H61A C61A H61C . . 109.5 ?
H61B C61A H61C . . 109.5 ?
C2B N1B C6B . . 116.4(3) ?
N1B C2B N21B . . 119.9(3) ?
N1B C2B N3B . . 122.9(3) ?
N21B C2B N3B . . 117.1(3) ?
C2B N21B H21C . . 120.0 ?
C2B N21B H21D . . 120.0 ?
H21C N21B H21D . . 120.0 ?
C2B N3B C4B . . 123.1(3) ?
C2B N3B H3B . . 118.4 ?
C4B N3B H3B . . 118.4 ?
O41B C4B N3B . . 119.6(4) ?
O41B C4B C5B . . 125.5(4) ?
N3B C4B C5B . . 114.9(3) ?
C6B C5B C4B . . 118.6(4) ?
C6B C5B H5B . . 120.7 ?
C4B C5B H5B . . 120.7 ?
N1B C6B C5B . . 124.1(4) ?
N1B C6B C61B . . 115.8(3) ?
C5B C6B C61B . . 120.1(4) ?
C6B C61B H61D . . 109.5 ?
C6B C61B H61E . . 109.5 ?
H61D C61B H61E . . 109.5 ?
C6B C61B H61F . . 109.5 ?
H61D C61B H61F . . 109.5 ?
H61E C61B H61F . . 109.5 ?
C2X C1X H1X1 . . 109.5 ?
C2X C1X H1X2 . . 109.5 ?
H1X1 C1X H1X2 . . 109.5 ?
C2X C1X H1X3 . . 109.5 ?
H1X1 C1X H1X3 . . 109.5 ?
H1X2 C1X H1X3 . . 109.5 ?
O2X C2X N3X . . 119.1(4) ?
O2X C2X C1X . . 121.4(4) ?
N3X C2X C1X . . 119.5(4) ?
C2X N3X C4X . . 120.5(4) ?
C2X N3X C5X . . 121.4(4) ?
C4X N3X C5X . . 118.1(4) ?
N3X C4X H4X1 . . 109.5 ?
N3X C4X H4X2 . . 109.5 ?
H4X1 C4X H4X2 . . 109.5 ?
N3X C4X H4X3 . . 109.5 ?
H4X1 C4X H4X3 . . 109.5 ?
H4X2 C4X H4X3 . . 109.5 ?
N3X C5X H5X1 . . 109.5 ?
N3X C5X H5X2 . . 109.5 ?
H5X1 C5X H5X2 . . 109.5 ?
N3X C5X H5X3 . . 109.5 ?
H5X1 C5X H5X3 . . 109.5 ?
H5X2 C5X H5X3 . . 109.5 ?

loop_
_geom_bond_atom_site_label_1
_geom_bond_atom_site_label_2
_geom_bond_site_symmetry_2
_geom_bond_distance
_geom_bond_publ_flag
N1A C2A . 1.360(5) ?
N1A C6A . 1.370(5) ?
N1A H1A . 0.8800 ?
C2A N3A . 1.329(5) ?
C2A N21A . 1.328(5) ?
N21A H21A . 0.8800 ?
N21A H21B . 0.8800 ?
N3A C4A . 1.380(5) ?
C4A O41A . 1.256(4) ?
C4A C5A . 1.446(5) ?
C5A C6A . 1.351(5) ?
C5A H5A . 0.9500 ?
C6A C61A . 1.481(6) ?
C61A H61A . 0.9800 ?
C61A H61B . 0.9800 ?
C61A H61C . 0.9800 ?
N1B C2B . 1.317(5) ?
N1B C6B . 1.377(5) ?
C2B N21B . 1.336(4) ?
C2B N3B . 1.361(4) ?
N21B H21C . 0.8800 ?
N21B H21D . 0.8800 ?
N3B C4B . 1.377(5) ?
N3B H3B . 0.8800 ?
C4B O41B . 1.247(4) ?
C4B C5B . 1.435(5) ?
C5B C6B . 1.368(5) ?
C5B H5B . 0.9500 ?
C6B C61B . 1.499(5) ?
C61B H61D . 0.9800 ?
C61B H61E . 0.9800 ?
C61B H61F . 0.9800 ?
C1X C2X . 1.503(6) ?
C1X H1X1 . 0.9800 ?
C1X H1X2 . 0.9800 ?
C1X H1X3 . 0.9800 ?
C2X O2X . 1.250(5) ?
C2X N3X . 1.334(5) ?
N3X C4X . 1.456(6) ?
N3X C5X . 1.476(6) ?
C4X H4X1 . 0.9800 ?
C4X H4X2 . 0.9800 ?
C4X H4X3 . 0.9800 ?
C5X H5X1 . 0.9800 ?
C5X H5X2 . 0.9800 ?
C5X H5X3 . 0.9800 ?

loop_
_geom_hbond_atom_site_label_D
_geom_hbond_atom_site_label_H
_geom_hbond_atom_site_label_A
_geom_hbond_site_symmetry_A
_geom_hbond_distance_DH
_geom_hbond_distance_HA
_geom_hbond_distance_DA
_geom_hbond_angle_DHA
N21A H21A O41B . 0.88 1.92 2.803(4) 178
N21A H21B O2X . 0.88 2.06 2.843(4) 147
N1A H1A O2X . 0.88 2.02 2.807(4) 149
N3B H3B N3A . 0.88 1.97 2.844(4) 177
N21B H21C N1B 2_655 0.88 2.10 2.969(4) 172
N21B H21D O41A . 0.88 2.00 2.877(4) 173

loop_
_geom_torsion_atom_site_label_1
_geom_torsion_atom_site_label_2
_geom_torsion_atom_site_label_3
_geom_torsion_atom_site_label_4
_geom_torsion_site_symmetry_1
_geom_torsion_site_symmetry_2
_geom_torsion_site_symmetry_3
_geom_torsion_site_symmetry_4
_geom_torsion
_geom_torsion_publ_flag
C6A N1A C2A N3A . . . . -1.7(6) ?
C6A N1A C2A N21A . . . . 178.9(3) ?
N21A C2A N3A C4A . . . . -179.7(3) ?
N1A C2A N3A C4A . . . . 1.0(5) ?
C2A N3A C4A O41A . . . . -179.4(4) ?
C2A N3A C4A C5A . . . . 0.4(5) ?
O41A C4A C5A C6A . . . . 178.7(4) ?
N3A C4A C5A C6A . . . . -1.1(5) ?
C4A C5A C6A N1A . . . . 0.4(5) ?
C4A C5A C6A C61A . . . . -179.6(4) ?
C2A N1A C6A C5A . . . . 0.9(5) ?
C2A N1A C6A C61A . . . . -179.0(4) ?
C6B N1B C2B N21B . . . . -177.8(3) ?
C6B N1B C2B N3B . . . . 0.2(5) ?
N1B C2B N3B C4B . . . . -0.4(5) ?
N21B C2B N3B C4B . . . . 177.6(3) ?
C2B N3B C4B O41B . . . . -179.0(4) ?
C2B N3B C4B C5B . . . . 0.1(5) ?
O41B C4B C5B C6B . . . . 179.4(4) ?
N3B C4B C5B C6B . . . . 0.3(5) ?
C2B N1B C6B C5B . . . . 0.3(5) ?
C2B N1B C6B C61B . . . . 179.5(3) ?
C4B C5B C6B N1B . . . . -0.6(6) ?
C4B C5B C6B C61B . . . . -179.7(4) ?
O2X C2X N3X C4X . . . . -0.5(6) ?
C1X C2X N3X C4X . . . . -179.1(4) ?
O2X C2X N3X C5X . . . . -177.6(4) ?
C1X C2X N3X C5X . . . . 3.8(6) ?

loop_
_cod_related_entry_id
_cod_related_entry_database
_cod_related_entry_code
1 ChemSpider 30654307
